data_7055662
loop_
_publ_author_name
'Gromov, Sergey P.'
'Vedernikov, Artem I.'
'Sazonov, Sergey K.'
'Kuz&#x2019;mina, Lyudmila G.'
'Lobova, Natalia A.'
'Strelenko, Yuri A.'
'Howard, Judith A. K.'

_publ_section_title
;
 Synthesis, structure, and stereospecific cross-[2+2] photocycloaddition
 of pseudodimeric complexes based on ammonioalkyl derivatives of styryl
 dyes
;
_journal_issue 9
_journal_name_full 'New J. Chem.'
_journal_page_first 7542
_journal_paper_doi 10.1039/C5NJ03500G
_journal_volume 40
_journal_year 2016
_chemical_formula_moiety '2(Cl O4), C16 H19 N3 O2, 0.25(H2 O)'
_chemical_formula_sum 'C16 H19.5 Cl2 N3 O10.25'
_chemical_formula_weight 488.74
_chemical_name_systematic '1-(3-ammoniopropyl)-4-[(E)-2-(4-nitrophenyl)vinyl]pyridinium diperchlorate, hydrate'
_space_group_crystal_system orthorhombic
_space_group_IT_number 60
_space_group_name_Hall '-P 2n 2ab'
_space_group_name_H-M_alt 'P b c n'
_symmetry_space_group_name_Hall '-P 2n 2ab'
_symmetry_space_group_name_H-M 'P b c n'
_atom_sites_solution_hydrogens geom
_audit_creation_method SHELXL-2014/7
_audit_update_record
;
2016-06-15 deposited with the CCDC.
2016-06-22 downloaded from the CCDC.
;
_cell_angle_alpha 90
_cell_angle_beta 90
_cell_angle_gamma 90
_cell_formula_units_Z 8
_cell_length_a 16.3977(5)
_cell_length_b 8.3891(3)
_cell_length_c 29.1772(9)
_cell_measurement_reflns_used 1623
_cell_measurement_temperature 100(2)
_cell_measurement_theta_max 54.55
_cell_measurement_theta_min 3.25
_cell_volume 4013.7(2)
_computing_structure_refinement 'SHELXL-2014/7 (Sheldrick, 2014)'
_diffrn_ambient_temperature 100(2)
_diffrn_measured_fraction_theta_full 0.907
_diffrn_measured_fraction_theta_max 0.907
_diffrn_measurement_device_type 'Bruker PROTEUM-2'
_diffrn_radiation_type CuK\a
_diffrn_radiation_wavelength 1.54178
_diffrn_reflns_av_R_equivalents 0.0614
_diffrn_reflns_av_unetI/netI 0.0533
_diffrn_reflns_Laue_measured_fraction_full 0.907
_diffrn_reflns_Laue_measured_fraction_max 0.907
_diffrn_reflns_limit_h_max 15
_diffrn_reflns_limit_h_min -14
_diffrn_reflns_limit_k_max 7
_diffrn_reflns_limit_k_min -8
_diffrn_reflns_limit_l_max 31
_diffrn_reflns_limit_l_min -31
_diffrn_reflns_number 11130
_diffrn_reflns_point_group_measured_fraction_full 0.907
_diffrn_reflns_point_group_measured_fraction_max 0.907
_diffrn_reflns_theta_full 57.296
_diffrn_reflns_theta_max 57.295
_diffrn_reflns_theta_min 3.029
_exptl_absorpt_coefficient_mu 3.501
_exptl_absorpt_correction_T_max 0.9658
_exptl_absorpt_correction_T_min 0.6787
_exptl_absorpt_correction_type multi-scan
_exptl_absorpt_process_details 'SADABS (Bruker, 2004)'
_exptl_crystal_colour yellowish
_exptl_crystal_density_diffrn 1.618
_exptl_crystal_description plate
_exptl_crystal_F_000 2020
_exptl_crystal_recrystallization_method 'Re-crystallisation from solvent'
_exptl_crystal_size_max 0.120
_exptl_crystal_size_mid 0.080
_exptl_crystal_size_min 0.010
_refine_diff_density_max 0.397
_refine_diff_density_min -0.307
_refine_diff_density_rms 0.066
_refine_ls_extinction_method none
_refine_ls_goodness_of_fit_ref 1.035
_refine_ls_hydrogen_treatment constr
_refine_ls_matrix_type full
_refine_ls_number_parameters 342
_refine_ls_number_reflns 2475
_refine_ls_number_restraints 54
_refine_ls_restrained_S_all 1.037
_refine_ls_R_factor_all 0.0841
_refine_ls_R_factor_gt 0.0588
_refine_ls_shift/su_max 0.000
_refine_ls_shift/su_mean 0.000
_refine_ls_structure_factor_coef Fsqd
_refine_ls_weighting_details 'w=1/[\s^2^(Fo^2^)+20.0000P] where P=(Fo^2^+2Fc^2^)/3'
_refine_ls_weighting_scheme calc
_refine_ls_wR_factor_gt 0.1064
_refine_ls_wR_factor_ref 0.1179
_reflns_Friedel_coverage 0.000
_reflns_number_gt 1891
_reflns_number_total 2475
_reflns_threshold_expression 'I > 2\s(I)'
_cod_data_source_file c5nj03500g2.cif
_cod_data_source_block dye_1f
_cod_depositor_comments 'Adding full bibliography for 7055662--7055666.cif.'
_cod_original_formula_sum 'C16 H19.50 Cl2 N3 O10.25'
_cod_database_code 7055662
_shelx_shelxl_version_number 2014/7
_shelx_space_group_comment
;
The symmetry employed for this shelxl refinement is uniquely defined
by the following loop, which should always be used as a source of
symmetry information in preference to the above space-group names.
They are only intended as comments.
;
_shelx_estimated_absorpt_t_min 0.679
_shelx_estimated_absorpt_t_max 0.966
_solvent_exptl_crystal_recrystallization_method 'MeCN, benzene'

loop_
_space_group_symop_operation_xyz
'x, y, z'
'-x+1/2, -y+1/2, z+1/2'
'-x, y, -z+1/2'
'x+1/2, -y+1/2, -z'
'-x, -y, -z'
'x-1/2, y-1/2, -z-1/2'
'x, -y, z-1/2'
'-x-1/2, y-1/2, z'

loop_
_atom_site_label
_atom_site_type_symbol
_atom_site_fract_x
_atom_site_fract_y
_atom_site_fract_z
_atom_site_U_iso_or_equiv
_atom_site_adp_type
_atom_site_occupancy
_atom_site_site_symmetry_order
_atom_site_calc_flag
_atom_site_refinement_flags_posn
_atom_site_refinement_flags_adp
_atom_site_refinement_flags_occupancy
_atom_site_disorder_assembly
_atom_site_disorder_group
Cl1 Cl 0.65143(8) 0.24415(15) 0.48763(4) 0.0225(3) Uani 1 1 d . . . . .
O11 O 0.6355(3) 0.1708(5) 0.53040(12) 0.0459(11) Uani 1 1 d . . . . .
O12 O 0.7046(3) 0.3799(5) 0.49397(13) 0.0356(16) Uani 0.892(9) 1 d . . P A 1
O13 O 0.6895(3) 0.1357(5) 0.45656(15) 0.0476(17) Uani 0.892(9) 1 d . . P A 1
O14 O 0.5772(3) 0.3007(6) 0.46727(17) 0.0439(16) Uani 0.892(9) 1 d . . P A 1
O15 O 0.611(3) 0.386(5) 0.4933(15) 0.061(15) Uani 0.108(9) 1 d . U P A 2
O16 O 0.731(4) 0.233(8) 0.4867(17) 0.10(2) Uani 0.108(9) 1 d . U P A 2
O17 O 0.614(3) 0.148(6) 0.4530(14) 0.068(16) Uani 0.108(9) 1 d . U P A 2
Cl2 Cl 0.51438(9) -0.48991(19) 0.15537(5) 0.0385(4) Uani 1 1 d . . . . .
O21 O 0.4511(2) -0.5732(5) 0.13138(13) 0.0455(11) Uani 1 1 d . . . . .
O22 O 0.5575(12) -0.5829(17) 0.1837(7) 0.100(7) Uani 0.56(3) 1 d . U P B 1
O23 O 0.5745(6) -0.426(2) 0.1202(4) 0.057(4) Uani 0.56(3) 1 d . U P B 1
O24 O 0.4871(11) -0.347(2) 0.1790(7) 0.074(6) Uani 0.56(3) 1 d . U P B 1
O25 O 0.4849(13) -0.338(2) 0.1574(7) 0.048(5) Uani 0.44(3) 1 d . U P B 2
O26 O 0.5104(14) -0.5616(17) 0.2017(4) 0.061(5) Uani 0.44(3) 1 d . U P B 2
O27 O 0.5862(8) -0.520(3) 0.1376(7) 0.072(7) Uani 0.44(3) 1 d . U P B 2
O1 O 0.1076(3) -0.5546(5) 0.12504(13) 0.0453(11) Uani 1 1 d . . . . .
O2 O 0.2354(2) -0.6095(4) 0.11590(11) 0.0314(9) Uani 1 1 d . . . . .
N1 N 0.3620(3) 0.3765(5) 0.56720(13) 0.0296(11) Uani 1 1 d . . . . .
H1 H 0.3797 0.4379 0.5909 0.044 Uiso 1 1 calc R U . . .
H2 H 0.3293 0.2975 0.5781 0.044 Uiso 1 1 calc R U . . .
H3 H 0.3335 0.4377 0.5471 0.044 Uiso 1 1 calc R U . . .
N2 N 0.3685(3) 0.1821(5) 0.42210(13) 0.0259(11) Uani 1 1 d . . . . .
N3 N 0.1793(3) -0.5402(5) 0.13600(14) 0.0290(12) Uani 1 1 d . . . . .
C1 C 0.4337(3) 0.3047(6) 0.54336(17) 0.0266(13) Uani 1 1 d . . . . .
H1A H 0.4656 0.2412 0.5656 0.032 Uiso 1 1 calc R U . . .
H1B H 0.4692 0.3911 0.5318 0.032 Uiso 1 1 calc R U . . .
C2 C 0.4087(3) 0.1986(6) 0.50370(16) 0.0263(13) Uani 1 1 d . . . . .
H2A H 0.4544 0.1259 0.4963 0.032 Uiso 1 1 calc R U . . .
H2B H 0.3617 0.1324 0.5132 0.032 Uiso 1 1 calc R U . . .
C3 C 0.3857(3) 0.2913(6) 0.46109(17) 0.0306(14) Uani 1 1 d . . . . .
H3A H 0.3368 0.3568 0.4675 0.037 Uiso 1 1 calc R U . . .
H3B H 0.4308 0.3640 0.4527 0.037 Uiso 1 1 calc R U . . .
C4 C 0.4314(3) 0.1110(6) 0.40057(17) 0.0294(14) Uani 1 1 d . . . . .
H4A H 0.4857 0.1327 0.4101 0.035 Uiso 1 1 calc R U . . .
C5 C 0.4177(3) 0.0074(6) 0.36508(17) 0.0274(13) Uani 1 1 d . . . . .
H5A H 0.4626 -0.0432 0.3505 0.033 Uiso 1 1 calc R U . . .
C6 C 0.3389(3) -0.0245(6) 0.35009(16) 0.0241(13) Uani 1 1 d . . . . .
C7 C 0.2752(3) 0.0512(6) 0.37352(16) 0.0283(14) Uani 1 1 d . . . . .
H7A H 0.2203 0.0325 0.3646 0.034 Uiso 1 1 calc R U . . .
C8 C 0.2916(3) 0.1519(6) 0.40923(16) 0.0276(14) Uani 1 1 d . . . . .
H8A H 0.2477 0.2011 0.4252 0.033 Uiso 1 1 calc R U . . .
C9 C 0.3249(3) -0.1288(6) 0.31042(16) 0.0279(13) Uani 1 1 d . . . . .
H9A H 0.3712 -0.1785 0.2970 0.033 Uiso 1 1 calc R U . . .
C10 C 0.2530(3) -0.1593(6) 0.29179(16) 0.0262(13) Uani 1 1 d . . . . .
H10A H 0.2070 -0.1122 0.3062 0.031 Uiso 1 1 calc R U . . .
C11 C 0.2366(3) -0.2577(6) 0.25134(15) 0.0255(13) Uani 1 1 d . . . . .
C12 C 0.1559(3) -0.2734(6) 0.23660(17) 0.0295(14) Uani 1 1 d . . . . .
H12A H 0.1135 -0.2219 0.2531 0.035 Uiso 1 1 calc R U . . .
C13 C 0.1370(3) -0.3622(6) 0.19860(17) 0.0285(13) Uani 1 1 d . . . . .
H13A H 0.0823 -0.3708 0.1882 0.034 Uiso 1 1 calc R U . . .
C14 C 0.1998(3) -0.4390(6) 0.17569(16) 0.0233(13) Uani 1 1 d . . . . .
C15 C 0.2798(3) -0.4260(6) 0.18882(16) 0.0262(13) Uani 1 1 d . . . . .
H15A H 0.3215 -0.4787 0.1721 0.031 Uiso 1 1 calc R U . . .
C16 C 0.2988(3) -0.3350(6) 0.22677(16) 0.0283(14) Uani 1 1 d . . . . .
H16A H 0.3539 -0.3247 0.2363 0.034 Uiso 1 1 calc R U . . .
O1W O 0.5000 -0.188(2) 0.2500 0.100(5) Uani 0.5 2 d S T P . .

loop_
_atom_site_aniso_label
_atom_site_aniso_U_11
_atom_site_aniso_U_22
_atom_site_aniso_U_33
_atom_site_aniso_U_23
_atom_site_aniso_U_13
_atom_site_aniso_U_12
Cl1 0.0220(9) 0.0186(7) 0.0268(7) 0.0005(6) 0.0015(6) -0.0017(6)
O11 0.060(3) 0.044(3) 0.034(2) 0.0027(19) 0.001(2) -0.012(2)
O12 0.037(3) 0.027(3) 0.043(3) 0.008(2) -0.012(2) -0.016(2)
O13 0.054(4) 0.031(3) 0.057(3) -0.010(2) 0.028(3) 0.002(2)
O14 0.029(3) 0.036(3) 0.066(4) 0.007(3) -0.008(2) -0.003(2)
O15 0.07(2) 0.04(2) 0.07(2) -0.009(16) 0.011(16) 0.037(16)
O16 0.10(3) 0.11(3) 0.09(2) -0.029(19) -0.009(18) -0.002(19)
O17 0.06(2) 0.09(2) 0.05(2) -0.015(16) -0.011(16) 0.002(17)
Cl2 0.0322(11) 0.0516(11) 0.0318(8) -0.0023(7) -0.0071(7) 0.0098(7)
O21 0.038(3) 0.050(3) 0.048(2) 0.004(2) -0.011(2) 0.001(2)
O22 0.066(11) 0.126(10) 0.108(12) 0.063(8) -0.050(10) 0.007(8)
O23 0.036(6) 0.097(10) 0.039(6) 0.001(6) 0.005(4) -0.010(6)
O24 0.050(8) 0.078(9) 0.092(11) -0.051(9) 0.037(8) -0.017(6)
O25 0.077(9) 0.013(7) 0.055(10) -0.002(7) -0.018(9) 0.017(5)
O26 0.065(12) 0.086(9) 0.034(7) 0.010(6) -0.014(6) 0.000(7)
O27 0.025(8) 0.116(14) 0.075(11) -0.012(10) 0.021(7) -0.005(8)
O1 0.024(3) 0.064(3) 0.048(3) -0.020(2) -0.003(2) -0.009(2)
O2 0.031(3) 0.031(2) 0.031(2) -0.0042(18) 0.0029(18) 0.0016(18)
N1 0.030(3) 0.030(3) 0.029(2) 0.001(2) 0.001(2) 0.001(2)
N2 0.028(3) 0.027(3) 0.023(2) -0.0004(19) 0.001(2) -0.001(2)
N3 0.029(4) 0.030(3) 0.028(3) 0.000(2) 0.000(2) -0.005(2)
C1 0.025(4) 0.025(3) 0.030(3) -0.001(2) 0.002(2) 0.000(2)
C2 0.027(4) 0.025(3) 0.026(3) -0.002(2) 0.002(2) -0.002(2)
C3 0.041(4) 0.024(4) 0.027(3) -0.006(2) -0.001(3) -0.004(2)
C4 0.019(4) 0.036(4) 0.033(3) -0.001(3) 0.001(3) -0.006(3)
C5 0.023(4) 0.028(3) 0.032(3) -0.007(3) 0.003(2) 0.000(3)
C6 0.026(4) 0.024(3) 0.022(3) 0.003(2) 0.003(2) 0.000(2)
C7 0.027(4) 0.033(4) 0.025(3) 0.000(3) -0.003(2) 0.000(2)
C8 0.024(4) 0.034(4) 0.024(3) 0.003(3) 0.006(2) 0.006(3)
C9 0.030(4) 0.028(3) 0.026(3) 0.000(2) 0.004(3) -0.001(3)
C10 0.024(4) 0.023(3) 0.032(3) 0.003(2) 0.002(3) 0.000(2)
C11 0.036(4) 0.019(3) 0.021(3) 0.003(3) 0.000(3) -0.004(3)
C12 0.023(4) 0.034(4) 0.032(3) -0.004(3) 0.002(3) 0.000(3)
C13 0.023(4) 0.029(4) 0.033(3) -0.001(3) -0.001(3) -0.003(3)
C14 0.026(4) 0.020(3) 0.024(3) 0.002(2) -0.001(2) -0.002(2)
C15 0.027(4) 0.030(4) 0.022(3) 0.002(2) 0.002(2) 0.001(2)
C16 0.030(4) 0.028(4) 0.027(3) 0.005(3) -0.005(3) -0.002(3)
O1W 0.067(12) 0.104(14) 0.128(14) 0.000 0.021(10) 0.000

loop_
_atom_type_symbol
_atom_type_description
_atom_type_scat_dispersion_real
_atom_type_scat_dispersion_imag
_atom_type_scat_source
C C 0.0181 0.0091 'International Tables Vol C Tables 4.2.6.8 and 6.1.1.4'
H H 0.0000 0.0000 'International Tables Vol C Tables 4.2.6.8 and 6.1.1.4'
N N 0.0311 0.0180 'International Tables Vol C Tables 4.2.6.8 and 6.1.1.4'
O O 0.0492 0.0322 'International Tables Vol C Tables 4.2.6.8 and 6.1.1.4'
Cl Cl 0.3639 0.7018 'International Tables Vol C Tables 4.2.6.8 and 6.1.1.4'

loop_
_geom_angle_atom_site_label_1
_geom_angle_atom_site_label_2
_geom_angle_atom_site_label_3
_geom_angle
O16 Cl1 O15 123(4)
O16 Cl1 O11 100(2)
O15 Cl1 O11 100.5(18)
O11 Cl1 O13 111.3(3)
O16 Cl1 O17 112(3)
O15 Cl1 O17 112(3)
O11 Cl1 O17 107.3(19)
O11 Cl1 O14 110.6(3)
O13 Cl1 O14 108.6(3)
O11 Cl1 O12 109.9(2)
O13 Cl1 O12 108.6(3)
O14 Cl1 O12 107.7(3)
O27 Cl2 O25 121.1(12)
O27 Cl2 O21 111.2(6)
O22 Cl2 O21 113.6(6)
O25 Cl2 O21 102.7(8)
O22 Cl2 O24 110.5(9)
O21 Cl2 O24 114.3(8)
O27 Cl2 O26 108.8(9)
O25 Cl2 O26 108.9(8)
O21 Cl2 O26 102.5(7)
O22 Cl2 O23 106.3(8)
O21 Cl2 O23 108.2(4)
O24 Cl2 O23 103.1(7)
C8 N2 C4 120.4(4)
C8 N2 C3 120.6(4)
C4 N2 C3 119.0(5)
O1 N3 O2 123.0(4)
O1 N3 C14 118.7(4)
O2 N3 C14 118.3(5)
N1 C1 C2 112.4(4)
C3 C2 C1 113.1(4)
N2 C3 C2 111.1(4)
N2 C4 C5 120.6(5)
C4 C5 C6 120.8(5)
C5 C6 C7 116.9(5)
C5 C6 C9 120.5(5)
C7 C6 C9 122.5(5)
C8 C7 C6 120.3(5)
N2 C8 C7 121.0(5)
C10 C9 C6 125.3(5)
C9 C10 C11 127.1(5)
C12 C11 C16 119.1(5)
C12 C11 C10 118.4(5)
C16 C11 C10 122.5(5)
C13 C12 C11 120.9(5)
C12 C13 C14 118.4(5)
C15 C14 C13 122.6(5)
C15 C14 N3 118.9(5)
C13 C14 N3 118.6(5)
C14 C15 C16 118.9(5)
C15 C16 C11 120.0(5)

loop_
_geom_bond_atom_site_label_1
_geom_bond_atom_site_label_2
_geom_bond_distance
Cl1 O16 1.31(6)
Cl1 O15 1.37(4)
Cl1 O11 1.416(4)
Cl1 O13 1.428(4)
Cl1 O17 1.43(4)
Cl1 O14 1.435(5)
Cl1 O12 1.446(4)
Cl2 O27 1.311(12)
Cl2 O22 1.338(10)
Cl2 O25 1.361(17)
Cl2 O21 1.433(4)
Cl2 O24 1.456(15)
Cl2 O26 1.482(13)
Cl2 O23 1.522(12)
O1 N3 1.225(5)
O2 N3 1.235(5)
N1 C1 1.492(6)
N2 C8 1.341(6)
N2 C4 1.347(6)
N2 C3 1.487(6)
N3 C14 1.474(6)
C1 C2 1.516(7)
C2 C3 1.514(7)
C4 C5 1.370(7)
C5 C6 1.390(7)
C6 C7 1.401(7)
C6 C9 1.469(7)
C7 C8 1.368(7)
C9 C10 1.324(7)
C10 C11 1.465(7)
C11 C12 1.398(7)
C11 C16 1.406(7)
C12 C13 1.371(7)
C13 C14 1.386(7)
C14 C15 1.372(7)
C15 C16 1.380(7)
